data_1558923
loop_
_publ_author_name
'Szulzewsky, Klaus'
'Pfeiffer, Wolf-Diethard'
'Bulka, Ehrenfried'
'Rossberg, Harald'
'Schulz, Burghard'

_publ_section_title
;
 The Crystal Structures of
 2-Isopropylamino-6-methyl-5-phenyl-6H-1,3,4-thiadiazine and
 2-Isopropylamino-6-methyl-5-phenyl-6H-1,3,4-selenadiazine
;
_journal_name_full 'Acta Chemica Scandinavica'
_journal_page_first 302
_journal_page_last 306
_journal_paper_doi 10.3891/acta.chem.scand.47-0302
_journal_volume 47
_journal_year 1993
_chemical_formula_sum 'C13 H17 N3 Se'
_chemical_formula_weight 294.3
_chemical_name_common
;
2-Isopropylamino-6-methyl-5-phenyl-6H-1,3,4-selenadiazine
;
_space_group_IT_number 14
_space_group_name_Hall '-P 2yab'
_space_group_name_H-M_alt 'P 1 21/a 1'
_symmetry_cell_setting monoclinic
_symmetry_Int_Tables_number 14
_symmetry_space_group_name_Hall '-P 2yab'
_symmetry_space_group_name_H-M 'P 1 21/a 1'
_cell_angle_alpha 90.
_cell_angle_beta 107.79(2)
_cell_angle_gamma 90.
_cell_formula_units_Z 4
_cell_length_a 19.533(3)
_cell_length_b 6.079(2)
_cell_length_c 12.241(2)
_cell_volume 1384.0(6)
_diffrn_ambient_temperature 296
_diffrn_radiation_probe x-ray
_diffrn_radiation_type MoK\a
_diffrn_radiation_wavelength 0.71069
_exptl_absorpt_coefficient_mu 2.902
_exptl_crystal_density_diffrn 1.413
_exptl_crystal_F_000 600
_refine_ls_number_reflns 2681
_refine_ls_R_factor_gt 0.067
_cod_data_source_file Acta-Chem-Scand-1993-47-302-2.cif
_cod_data_source_block 2
_cod_original_cell_volume 1382.6(9)
_cod_original_sg_symbol_H-M 'P 21/a'
_cod_database_code 1558923

loop_
_space_group_symop_id
_space_group_symop_operation_xyz
1 x,y,z
2 1/2-x,1/2+y,-z
3 -x,-y,-z
4 1/2+x,1/2-y,z

loop_
_atom_site_label
_atom_site_type_symbol
_atom_site_thermal_displace_type
_atom_site_fract_x
_atom_site_fract_y
_atom_site_fract_z
_atom_site_occupancy
_atom_site_U_iso_or_equiv
_atom_site_calc_flag
_atom_site_refinement_flags
_atom_site_disorder_assembly
_atom_site_disorder_group
Se Se Uiso 0.02300 0.18200(10) 0.29660(10) 1.000 0.0480 . . . .
N1 N Uiso 0.1375(2) 0.3064(8) 0.1711(4) 1.000 0.0430 . . . .
N2 N Uiso 0.0653(2) 0.3103(9) 0.1054(4) 1.000 0.0480 . . . .
N3 N Uiso -0.0516(2) 0.3865(9) 0.0878(4) 1.000 0.0520 . . . .
C1 C Uiso 0.1099(3) 0.0268(10) 0.2941(6) 1.000 0.0490 . . . .
C2 C Uiso 0.1580(3) 0.1833(9) 0.2587(5) 1.000 0.0440 . . . .
C3 C Uiso 0.0072(3) 0.3031(9) 0.1462(5) 1.000 0.0410 . . . .
C4 C Uiso 0.2355(3) 0.1981(10) 0.3261(5) 1.000 0.0460 . . . .
C5 C Uiso 0.2678(3) 0.0304(12) 0.4019(6) 1.000 0.0630 . . . .
C6 C Uiso 0.3415(3) 0.0485(15) 0.4642(7) 1.000 0.0750 . . . .
C7 C Uiso 0.3803(3) 0.2201(15) 0.4493(6) 1.000 0.0690 . . . .
C8 C Uiso 0.3485(3) 0.3933(13) 0.3753(6) 1.000 0.0650 . . . .
C9 C Uiso 0.2763(3) 0.3770(11) 0.3134(6) 1.000 0.0530 . . . .
C10 C Uiso -0.1156(3) 0.3822(13) 0.1262(6) 1.000 0.0630 . . . .
C11 C Uiso -0.1785(3) 0.2916(14) 0.0312(8) 1.000 0.0790 . . . .
C12 C Uiso -0.1298(4) 0.6075(16) 0.1620(9) 1.000 0.0960 . . . .
C13 C Uiso 0.0929(4) -0.1779(10) 0.2202(8) 1.000 0.0740 . . . .
H1 H Uiso 0.129(3) -0.006(11) 0.373(6) 1.000 0.0600 . . . .

loop_
_atom_type_symbol
_atom_type_description
_atom_type_scat_dispersion_real
_atom_type_scat_dispersion_imag
_atom_type_scat_source
C C 0.0033 0.0016 ' International Tables Vol C Tables 4.2.6.8 and 6.1.1.4'
H H 0.0000 0.0000 ' International Tables Vol C Tables 4.2.6.8 and 6.1.1.4'
N N 0.0061 0.0033 ' International Tables Vol C Tables 4.2.6.8 and 6.1.1.4'
Se Se -0.0929 2.2259 ' International Tables Vol C Tables 4.2.6.8 and 6.1.1.4'

loop_
_geom_angle_atom_site_label_1
_geom_angle_atom_site_label_2
_geom_angle_atom_site_label_3
_geom_angle
_geom_angle_site_symmetry_1
_geom_angle_site_symmetry_2
_geom_angle_site_symmetry_3
_geom_angle_publ_flag
C1 Se C3 93.2(3) . . . yes
N2 N1 C2 120.0(5) . . . yes
N1 N2 C3 126.3(5) . . . yes
C3 N3 C10 122.1(5) . . . yes
Se C1 C2 108.9(4) . . . yes
Se C1 C13 112.0(5) . . . yes
C2 C1 C13 113.2(6) . . . no
N1 C2 C1 123.9(6) . . . yes
N1 C2 C4 116.0(5) . . . yes
C1 C2 C4 120.1(5) . . . no
Se C3 N2 116.9(4) . . . yes
Se C3 N3 123.4(5) . . . yes
N2 C3 N3 119.5(5) . . . yes
C2 C4 C5 120.1(5) . . . no
C2 C4 C9 120.5(5) . . . no
C5 C4 C9 119.4(6) . . . no
C4 C5 C6 118.8(7) . . . no
C5 C6 C7 121.0(8) . . . no
C6 C7 C8 121.1(6) . . . no
C7 C8 C9 118.4(7) . . . no
C4 C9 C8 121.3(6) . . . no
N3 C10 C11 109.4(6) . . . yes
N3 C10 C12 109.4(6) . . . yes
C11 C10 C12 112.3(6) . . . no
Se C1 H1 99(4) . . . no
C2 C1 H1 110(4) . . . no
C13 C1 H1 113(4) . . . no

loop_
_geom_bond_atom_site_label_1
_geom_bond_atom_site_label_2
_geom_bond_distance
_geom_bond_site_symmetry_1
_geom_bond_site_symmetry_2
_geom_bond_publ_flag
Se C1 1.950(6) . . yes
Se C3 1.918(6) . . yes
N1 N2 1.394(6) . . yes
N1 C2 1.268(7) . . yes
N2 C3 1.373(7) . . yes
N3 C3 1.259(8) . . yes
N3 C10 1.464(8) . . yes
C1 C2 1.491(9) . . no
C1 C13 1.514(10) . . no
C2 C4 1.489(9) . . no
C4 C5 1.393(9) . . no
C4 C9 1.385(9) . . no
C5 C6 1.413(10) . . no
C6 C7 1.334(12) . . no
C7 C8 1.404(11) . . no
C8 C9 1.386(9) . . no
C10 C11 1.514(11) . . no
C10 C12 1.490(12) . . no
C1 H1 0.94(7) . . no

loop_
_geom_torsion_atom_site_label_1
_geom_torsion_atom_site_label_2
_geom_torsion_atom_site_label_3
_geom_torsion_atom_site_label_4
_geom_torsion
_geom_torsion_site_symmetry_1
_geom_torsion_site_symmetry_2
_geom_torsion_site_symmetry_3
_geom_torsion_site_symmetry_4
_geom_torsion_publ_flag
C3 Se C1 C2 49.7(5) . . . . no
C3 Se C1 C13 -76.2(5) . . . . no
C1 Se C3 N2 -20.2(5) . . . . no
C1 Se C3 N3 164.3(5) . . . . no
C2 N1 N2 C3 39.2(8) . . . . no
N2 N1 C2 C1 4.0(9) . . . . no
N2 N1 C2 C4 -177.4(5) . . . . no
N1 N2 C3 Se -21.9(8) . . . . no
N1 N2 C3 N3 153.8(6) . . . . no
C10 N3 C3 Se -5.1(8) . . . . no
C10 N3 C3 N2 179.4(6) . . . . no
C3 N3 C10 C11 -128.6(7) . . . . no
C3 N3 C10 C12 108.0(8) . . . . no
Se C1 C2 N1 -50.0(7) . . . . no
Se C1 C2 C4 131.5(5) . . . . no
C13 C1 C2 N1 75.2(8) . . . . no
C13 C1 C2 C4 -103.4(7) . . . . no
N1 C2 C4 C5 -161.4(6) . . . . no
N1 C2 C4 C9 18.0(8) . . . . no
C1 C2 C4 C5 17.3(9) . . . . no
C1 C2 C4 C9 -163.4(6) . . . . no
C2 C4 C5 C6 179.7(6) . . . . no
C9 C4 C5 C6 0.3(10) . . . . no
C2 C4 C9 C8 -179.9(6) . . . . no
C5 C4 C9 C8 -0.5(10) . . . . no
C4 C5 C6 C7 -1.5(11) . . . . no
C5 C6 C7 C8 3.0(12) . . . . no
C6 C7 C8 C9 -3.2(11) . . . . no
C7 C8 C9 C4 1.9(10) . . . . no
